data_2018379
loop_
_publ_author_name
'Yufit, Dmitry S.'
'Howard, Judith A. K.'

_publ_section_title
;
 Molecular complexes of dimethyl sulfoxide with tri- and dichloromethane
;
_journal_coeditor_code LG3074
_journal_issue 2
_journal_name_full 'Acta Crystallographica Section C'
_journal_page_first o37
_journal_page_last o40
_journal_paper_doi 10.1107/S0108270111056265
_journal_volume 68
_journal_year 2012
_chemical_formula_iupac '2C H Cl3 , C2 H6 O S'
_chemical_formula_moiety '2(C H Cl3), C2 H6 O S'
_chemical_formula_sum 'C4 H8 Cl6 O S'
_chemical_formula_weight 316.86
_chemical_melting_point_gt 197
_chemical_melting_point_lt 199
_chemical_name_common
;
chloroform--dimethyl sulfoxide (2/1)
;
_chemical_name_systematic
;
dimethyl sulfoxide--trichloromethane (1/2)
;
_space_group_crystal_system monoclinic
_space_group_IT_number 14
_space_group_name_Hall '-P 2yn'
_space_group_name_H-M_alt 'P 1 21/n 1'
_symmetry_space_group_name_Hall '-P 2yn'
_symmetry_space_group_name_H-M 'P 1 21/n 1'
_atom_sites_solution_hydrogens difmap
_atom_sites_solution_primary direct
_atom_sites_solution_secondary difmap
_audit_creation_method
;
OLEX2 1.1-beta
(compiled 2011.02.15 svn.r1672, GUI svn.r3494)
;
_cell_angle_alpha 90.00
_cell_angle_beta 91.630(10)
_cell_angle_gamma 90.00
_cell_formula_units_Z 4
_cell_length_a 5.9679(3)
_cell_length_b 9.0041(6)
_cell_length_c 23.1424(15)
_cell_measurement_reflns_used 2605
_cell_measurement_temperature 185.15
_cell_measurement_theta_max 30.91
_cell_measurement_theta_min 2.43
_cell_volume 1243.07(13)
_computing_cell_refinement 'SAINT (Bruker, 2003)'
_computing_data_collection 'SMART (Bruker, 2001)'
_computing_data_reduction 'SAINT (Bruker, 2003)'
_computing_molecular_graphics 'OLEX2 (Dolomanov <i>et al.</i>, 2009)'
_computing_publication_material 'OLEX2 (Dolomanov <i>et al.</i>, 2009)'
_computing_structure_refinement 'SHELXL97 (Sheldrick, 2008)'
_computing_structure_solution 'SHELXS97 (Sheldrick, 2008)'
_diffrn_ambient_temperature 185.15
_diffrn_detector_area_resol_mean 5.6
_diffrn_measured_fraction_theta_full 0.795
_diffrn_measured_fraction_theta_max 0.795
_diffrn_measurement_device 'three-circle diffractometer'
_diffrn_measurement_device_type 'Bruker SMART 6000 CCD area-detector'
_diffrn_measurement_method '\w scans'
_diffrn_radiation_monochromator graphite
_diffrn_radiation_type MoK\a
_diffrn_radiation_wavelength 0.71073
_diffrn_reflns_av_R_equivalents 0.0196
_diffrn_reflns_limit_h_max 5
_diffrn_reflns_limit_h_min -5
_diffrn_reflns_limit_k_max 12
_diffrn_reflns_limit_k_min -12
_diffrn_reflns_limit_l_max 32
_diffrn_reflns_limit_l_min -29
_diffrn_reflns_number 10789
_diffrn_reflns_theta_full 30.00
_diffrn_reflns_theta_max 30.00
_diffrn_reflns_theta_min 1.76
_exptl_absorpt_coefficient_mu 1.507
_exptl_absorpt_correction_T_max 0.7448
_exptl_absorpt_correction_T_min 0.4368
_exptl_absorpt_correction_type multi-scan
_exptl_absorpt_process_details '(SADABS; Bruker, 2006)'
_exptl_crystal_colour colourless
_exptl_crystal_density_diffrn 1.693
_exptl_crystal_density_method 'not measured'
_exptl_crystal_description cylinder
_exptl_crystal_F_000 632
_exptl_crystal_size_max 0.4
_exptl_crystal_size_mid 0.3
_exptl_crystal_size_min 0.3
_exptl_crystal_size_rad 0.15
_refine_diff_density_max 0.261
_refine_diff_density_min -0.248
_refine_ls_extinction_method none
_refine_ls_goodness_of_fit_ref 1.041
_refine_ls_hydrogen_treatment refall
_refine_ls_matrix_type full
_refine_ls_number_parameters 141
_refine_ls_number_reflns 2883
_refine_ls_number_restraints 0
_refine_ls_restrained_S_all 1.041
_refine_ls_R_factor_all 0.0284
_refine_ls_R_factor_gt 0.0223
_refine_ls_shift/su_max 0.001
_refine_ls_shift/su_mean 0.000
_refine_ls_structure_factor_coef Fsqd
_refine_ls_weighting_details 'calc w = 1/[\s^2^(Fo^2^)+(0.0200P)^2^+0.4000P] where P=(Fo^2^+2Fc^2^)/3'
_refine_ls_weighting_scheme calc
_refine_ls_wR_factor_gt 0.0521
_refine_ls_wR_factor_ref 0.0555
_reflns_number_gt 2481
_reflns_number_total 2883
_reflns_threshold_expression I>2\s(I)
_cod_data_source_file lg3074.cif
_cod_data_source_block I
_cod_database_code 2018379
_cod_database_fobs_code 2018379

loop_
_space_group_symop_id
_space_group_symop_operation_xyz
1 'x, y, z'
2 '-x+1/2, y+1/2, -z+1/2'
3 '-x, -y, -z'
4 'x-1/2, -y-1/2, z-1/2'

loop_
_atom_site_type_symbol
_atom_site_label
_atom_site_fract_x
_atom_site_fract_y
_atom_site_fract_z
_atom_site_U_iso_or_equiv
_atom_site_adp_type
_atom_site_calc_flag
_atom_site_occupancy
_atom_site_symmetry_multiplicity
Cl Cl1 1.04736(8) 0.94036(5) 0.416255(18) 0.04988(12) Uani d 1 1
Cl Cl2 1.01737(9) 0.69537(5) 0.49621(2) 0.05408(12) Uani d 1 1
Cl Cl3 0.61483(8) 0.84486(5) 0.455619(17) 0.04890(12) Uani d 1 1
Cl Cl4 1.01457(8) 0.40462(5) 0.200390(19) 0.04952(12) Uani d 1 1
Cl Cl5 0.58598(7) 0.27670(5) 0.228415(16) 0.04463(11) Uani d 1 1
Cl Cl6 0.99018(8) 0.17774(5) 0.288015(19) 0.05099(12) Uani d 1 1
S S1 0.53475(7) 0.44368(4) 0.407369(14) 0.03611(10) Uani d 1 1
O O1 0.7434(2) 0.48489(12) 0.37599(5) 0.0439(3) Uani d 1 1
C C1 0.4874(4) 0.25087(18) 0.39297(8) 0.0451(4) Uani d 1 1
C C1S 0.8853(3) 0.78752(16) 0.43748(6) 0.0349(3) Uani d 1 1
C C2 0.3064(3) 0.5153(2) 0.36466(8) 0.0470(4) Uani d 1 1
C C2S 0.8522(3) 0.33089(15) 0.25588(6) 0.0330(3) Uani d 1 1
H H1A 0.483(3) 0.236(2) 0.3534(8) 0.051(5) Uiso d 1 1
H H1B 0.604(4) 0.201(2) 0.4115(9) 0.060(6) Uiso d 1 1
H H1C 0.351(4) 0.225(2) 0.4100(9) 0.068(6) Uiso d 1 1
H H1S 0.871(3) 0.7209(18) 0.4073(6) 0.031(4) Uiso d 1 1
H H2A 0.320(4) 0.621(3) 0.3671(9) 0.072(7) Uiso d 1 1
H H2B 0.321(3) 0.481(2) 0.3253(9) 0.060(6) Uiso d 1 1
H H2C 0.168(4) 0.481(2) 0.3789(9) 0.057(6) Uiso d 1 1
H H2S 0.830(3) 0.4018(18) 0.2853(7) 0.034(4) Uiso d 1 1

loop_
_atom_site_aniso_label
_atom_site_aniso_U_11
_atom_site_aniso_U_22
_atom_site_aniso_U_33
_atom_site_aniso_U_12
_atom_site_aniso_U_13
_atom_site_aniso_U_23
Cl1 0.0547(3) 0.0445(2) 0.0506(2) -0.01352(18) 0.00350(18) 0.00219(16)
Cl2 0.0571(4) 0.0422(2) 0.0622(3) 0.00923(18) -0.0102(2) 0.01043(18)
Cl3 0.0377(3) 0.0632(3) 0.0460(2) 0.00891(19) 0.00367(17) 0.00106(17)
Cl4 0.0512(3) 0.0434(2) 0.0549(2) 0.00108(17) 0.01816(19) 0.00968(16)
Cl5 0.0396(3) 0.0499(2) 0.04394(19) -0.00377(17) -0.00553(16) 0.00267(15)
Cl6 0.0510(3) 0.0449(2) 0.0564(2) 0.00523(18) -0.00885(19) 0.01383(17)
S1 0.0391(3) 0.03771(17) 0.03165(16) -0.00507(15) 0.00339(14) -0.00669(13)
O1 0.0342(8) 0.0440(6) 0.0539(6) -0.0092(5) 0.0079(5) -0.0125(5)
C1 0.0588(15) 0.0351(8) 0.0417(8) -0.0067(7) 0.0036(8) 0.0016(6)
C1S 0.0355(11) 0.0320(6) 0.0371(7) -0.0007(6) -0.0002(6) -0.0058(5)
C2 0.0395(13) 0.0440(9) 0.0577(10) -0.0003(7) 0.0042(8) 0.0023(7)
C2S 0.0352(10) 0.0314(6) 0.0325(6) 0.0011(6) 0.0014(6) -0.0005(5)

loop_
_atom_type_symbol
_atom_type_description
_atom_type_scat_dispersion_real
_atom_type_scat_dispersion_imag
_atom_type_scat_source
C C 0.0033 0.0016 'International Tables Vol C Tables 4.2.6.8 and 6.1.1.4'
H H 0.0000 0.0000 'International Tables Vol C Tables 4.2.6.8 and 6.1.1.4'
Cl Cl 0.1484 0.1585 'International Tables Vol C Tables 4.2.6.8 and 6.1.1.4'
O O 0.0106 0.0060 'International Tables Vol C Tables 4.2.6.8 and 6.1.1.4'
S S 0.1246 0.1234 'International Tables Vol C Tables 4.2.6.8 and 6.1.1.4'

loop_
_geom_angle_atom_site_label_1
_geom_angle_atom_site_label_2
_geom_angle_atom_site_label_3
_geom_angle
O1 S1 C1 106.13(8)
O1 S1 C2 105.86(8)
C2 S1 C1 97.67(10)
S1 C1 H1A 108.9(12)
S1 C1 H1B 105.9(13)
S1 C1 H1C 107.3(13)
H1A C1 H1B 112.7(17)
H1A C1 H1C 112.2(18)
H1B C1 H1C 109.6(19)
Cl1 C1S H1S 109.7(10)
Cl2 C1S Cl1 110.29(9)
Cl2 C1S H1S 107.9(10)
Cl3 C1S Cl1 110.65(8)
Cl3 C1S Cl2 110.39(8)
Cl3 C1S H1S 107.9(10)
S1 C2 H2A 105.4(14)
S1 C2 H2B 108.5(12)
S1 C2 H2C 110.4(13)
H2A C2 H2B 111.2(17)
H2A C2 H2C 112.1(17)
H2B C2 H2C 109.1(17)
Cl4 C2S Cl5 110.52(8)
Cl4 C2S H2S 111.2(10)
Cl5 C2S H2S 107.8(10)
Cl6 C2S Cl4 110.07(9)
Cl6 C2S Cl5 109.96(8)
Cl6 C2S H2S 107.2(10)

loop_
_geom_bond_atom_site_label_1
_geom_bond_atom_site_label_2
_geom_bond_distance
Cl1 C1S 1.7599(15)
Cl2 C1S 1.7595(16)
Cl3 C1S 1.7571(16)
Cl4 C2S 1.7605(15)
Cl5 C2S 1.7632(17)
Cl6 C2S 1.7601(15)
S1 O1 1.5057(12)
S1 C1 1.7888(16)
S1 C2 1.781(2)
C1 H1A 0.924(19)
C1 H1B 0.93(2)
C1 H1C 0.94(2)
C1S H1S 0.922(15)
C2 H2A 0.95(2)
C2 H2B 0.97(2)
C2 H2C 0.95(2)
C2S H2S 0.945(16)

loop_
_geom_hbond_atom_site_label_D
_geom_hbond_atom_site_label_H
_geom_hbond_atom_site_label_A
_geom_hbond_site_symmetry_A
_geom_hbond_distance_DH
_geom_hbond_distance_HA
_geom_hbond_distance_DA
_geom_hbond_angle_DHA
C1S H1S O1 . 0.922(15) 2.365(16) 3.1779(18) 146.9(13)
C2 H2C O1 1_455 0.95(2) 2.53(2) 3.389(2) 149.9(17)
C2S H2S O1 . 0.945(16) 2.301(16) 3.1897(17) 156.4(13)
